data_1532938
loop_
_publ_author_name
'Morozkin, A.V.'
'Seropegin, Yu.D.'

_publ_section_title
;
 Sm - Ru - Ge system at 1070 K
;
_journal_name_full 'Journal of Alloys Compd.'
_journal_page_first 168
_journal_page_last 172
_journal_volume 365
_journal_year 2004
_chemical_formula_sum 'Ge2 Ru2 Sm3'
_chemical_name_systematic 'Sm3 Ru2 Ge2'
_space_group_IT_number 57
_symmetry_space_group_name_Hall '-P 2c 2b'
_symmetry_space_group_name_H-M 'P b c m'
_cell_angle_alpha 90
_cell_angle_beta 90
_cell_angle_gamma 90
_cell_formula_units_Z 4
_cell_length_a 5.62
_cell_length_b 7.808
_cell_length_c 13.567
_cell_volume 595.333
_citation_journal_id_ASTM JALCEU
_cod_data_source_file Morozkin_JALCEU_2004_1370.cif
_cod_data_source_block Ge2Ru2Sm3
_cod_database_code 1532938

loop_
_symmetry_equiv_pos_as_xyz
x,y,z
-x,-y,z+1/2
x,-y+1/2,-z
-x,y+1/2,-z+1/2
-x,-y,-z
x,y,-z-1/2
-x,y-1/2,z
x,-y-1/2,z-1/2

loop_
_atom_site_label
_atom_site_type_symbol
_atom_site_fract_x
_atom_site_fract_y
_atom_site_fract_z
_atom_site_occupancy
_atom_site_U_iso_or_equiv
Ge2 Ge 0.618 0.25 0 1 0.0
Ge1 Ge 0.141 0.378 0.25 1 0.0
Sm1 Sm 0.154 0.1 0.102 1 0.0
Ru1 Ru 0.35 0.47 0.09 1 0.0
Sm2 Sm 0.624 0.244 0.25 1 0.0
